data_2201041
loop_
_publ_author_name
'Ohba, Shigeru'
'Ito, Yoshikatsu'

_publ_section_title
;
 2-(4-Hydroxyphenyl)ethylammonium picrate
;
_journal_issue 5
_journal_name_full 'Acta Crystallographica Section E'
_journal_page_first o584
_journal_page_last o585
_journal_paper_doi 10.1107/S1600536802007286
_journal_volume 58
_journal_year 2002
_chemical_formula_iupac 'C8 H12 N O 1+, C6 H2 N3 O7 1-'
_chemical_formula_moiety 'C8 H12 N O 1+, C6 H2 N3 O7 1-'
_chemical_formula_sum 'C14 H14 N4 O8'
_chemical_formula_weight 366.29
_space_group_IT_number 2
_symmetry_cell_setting triclinic
_symmetry_space_group_name_Hall '-P 1'
_symmetry_space_group_name_H-M 'P -1'
_cell_angle_alpha 104.391(6)
_cell_angle_beta 96.502(6)
_cell_angle_gamma 83.654(6)
_cell_formula_units_Z 2
_cell_length_a 8.9692(6)
_cell_length_b 12.3120(10)
_cell_length_c 7.3832(6)
_cell_measurement_reflns_used 25
_cell_measurement_temperature 250.0(10)
_cell_measurement_theta_max 29.6
_cell_measurement_theta_min 25.4
_cell_volume 781.77(11)
_computing_cell_refinement 'WinAFC Diffractometer Control Software'
_computing_data_collection 'WinAFC Diffractometer Control Software (Rigaku, 1999)'
_computing_data_reduction 'TEXSAN (Molecular Structure Corporation, 1999)'
_computing_molecular_graphics 'ORTEPII (Johnson, 1976)'
_computing_publication_material TEXSAN
_computing_structure_refinement 'SHELXL97 (Sheldrick, 1997)'
_computing_structure_solution 'SHELXS97 (Sheldrick, 1997)'
_diffrn_measured_fraction_theta_full 1.00
_diffrn_measured_fraction_theta_max 0.948
_diffrn_measurement_device_type 'Rigaku AFC-7R'
_diffrn_measurement_method \q-2\q
_diffrn_radiation_type CuK\a
_diffrn_radiation_wavelength 1.5418
_diffrn_reflns_av_R_equivalents 0.047
_diffrn_reflns_limit_h_max 11
_diffrn_reflns_limit_h_min -11
_diffrn_reflns_limit_k_max 15
_diffrn_reflns_limit_k_min -15
_diffrn_reflns_limit_l_max 0
_diffrn_reflns_limit_l_min -9
_diffrn_reflns_number 3422
_diffrn_reflns_theta_full 65
_diffrn_reflns_theta_max 75.0
_diffrn_reflns_theta_min 2.5
_diffrn_standards_decay_% none
_diffrn_standards_interval_count 150
_diffrn_standards_number 3
_exptl_absorpt_coefficient_mu 1.127
_exptl_absorpt_correction_T_max 0.809
_exptl_absorpt_correction_T_min 0.626
_exptl_absorpt_correction_type integration
_exptl_absorpt_process_details '(Coppens et al., 1965)'
_exptl_crystal_colour yellow
_exptl_crystal_density_diffrn 1.556
_exptl_crystal_density_method 'not measured'
_exptl_crystal_description plate
_exptl_crystal_F_000 380
_exptl_crystal_size_max 0.5
_exptl_crystal_size_mid 0.4
_exptl_crystal_size_min 0.2
_refine_diff_density_max 0.34
_refine_diff_density_min -0.24
_refine_ls_extinction_coef 0.020(2)
_refine_ls_extinction_expression Fc^*^=kFc[1+0.001xFc^2^\l^3^/sin(2\q)]^-1/4^
_refine_ls_extinction_method 'SHELXL97 (Sheldrick, 1997)'
_refine_ls_goodness_of_fit_ref 1.08
_refine_ls_hydrogen_treatment mixed
_refine_ls_number_parameters 270
_refine_ls_number_reflns 3050
_refine_ls_R_factor_gt 0.049
_refine_ls_shift/su_max 0.001
_refine_ls_structure_factor_coef Fsqd
_refine_ls_weighting_details 'w = 1/[\s^2^(Fo^2^) + (0.0858P)^2^+0.2511P] where P = (Fo^2^+2Fc^2^)/3'
_refine_ls_weighting_scheme calc
_refine_ls_wR_factor_ref 0.143
_reflns_number_gt 2939
_reflns_number_total 3050
_reflns_threshold_expression I>2\s(I)
_cod_data_source_file bt6141.cif
_cod_data_source_block I
_cod_original_cell_volume 781.80(10)
_cod_database_code 2201041

loop_
_symmetry_equiv_pos_as_xyz
x,y,z
-x,-y,-z

loop_
_atom_site_label
_atom_site_fract_x
_atom_site_fract_y
_atom_site_fract_z
_atom_site_U_iso_or_equiv
_atom_site_adp_type
_atom_site_calc_flag
_atom_site_refinement_flags
_atom_site_occupancy
_atom_site_disorder_assembly
_atom_site_disorder_group
_atom_site_type_symbol
O1 0.91680(10) 1.31090(10) 0.5128(2) 0.0544(4) Uani d . 1.00 . . O
O2 0.37290(10) 0.89420(9) 0.2564(2) 0.0409(3) Uani d . 1.00 . . O
O3 0.6149(2) 0.79370(10) 0.0780(2) 0.0586(4) Uani d . 1.00 . . O
O4 0.6160(2) 0.61380(10) -0.0171(3) 0.0743(5) Uani d . 1.00 . . O
O5 0.1662(2) 0.46090(10) -0.3155(2) 0.0674(4) Uani d . 1.00 . . O
O6 -0.0469(2) 0.53040(10) -0.2084(2) 0.0627(4) Uani d . 1.00 . . O
O7 -0.0798(9) 0.8950(10) 0.195(2) 0.077(3) Uani d P 0.50 . . O
O8 0.0967(3) 1.0013(2) 0.2337(7) 0.0770(10) Uani d P 0.50 . . O
O9 -0.0950(10) 0.9054(10) 0.1590(10) 0.068(2) Uani d P 0.50 . . O
O10 0.0857(4) 0.9643(3) 0.3591(6) 0.0740(10) Uani d P 0.50 . . O
N11 0.3180(2) 1.08480(10) 0.5540(2) 0.0380(3) Uani d . 1.00 . . N
N12 0.5501(2) 0.70710(10) 0.0343(2) 0.0443(4) Uani d . 1.00 . . N
N13 0.0895(2) 0.53340(10) -0.2113(2) 0.0473(4) Uani d . 1.00 . . N
N14 0.0451(2) 0.90350(10) 0.2023(2) 0.0535(4) Uani d . 1.00 . . N
C15 0.5876(2) 1.16170(10) 0.3102(2) 0.0423(4) Uani d . 1.00 . . C
C16 0.7369(2) 1.18650(10) 0.3571(2) 0.0420(4) Uani d . 1.00 . . C
C17 0.7689(2) 1.28920(10) 0.4755(2) 0.0398(4) Uani d . 1.00 . . C
C18 0.6534(2) 1.36600(10) 0.5497(2) 0.0427(4) Uani d . 1.00 . . C
C19 0.5052(2) 1.33960(10) 0.5029(3) 0.0446(4) Uani d . 1.00 . . C
C20 0.4701(2) 1.23730(10) 0.3827(2) 0.0415(4) Uani d . 1.00 . . C
C21 0.3076(2) 1.2105(2) 0.3360(3) 0.0512(4) Uani d . 1.00 . . C
C22 0.2384(2) 1.18640(10) 0.4982(3) 0.0437(4) Uani d . 1.00 . . C
C23 0.3080(2) 0.81500(10) 0.1459(2) 0.0348(3) Uani d . 1.00 . . C
C24 0.3867(2) 0.71520(10) 0.0351(2) 0.0359(3) Uani d . 1.00 . . C
C25 0.3173(2) 0.62500(10) -0.0759(2) 0.0390(4) Uani d . 1.00 . . C
C26 0.1617(2) 0.62700(10) -0.0888(2) 0.0393(4) Uani d . 1.00 . . C
C27 0.0751(2) 0.71860(10) 0.0055(2) 0.0389(4) Uani d . 1.00 . . C
C28 0.1455(2) 0.80960(10) 0.1154(2) 0.0375(4) Uani d . 1.00 . . C
H1 0.914(4) 1.371(3) 0.579(5) 0.10520(10) Uiso d . 1.00 . . H
H11A 0.410(3) 1.099(2) 0.608(3) 0.06100(8) Uiso d . 1.00 . . H
H11B 0.320(2) 1.025(2) 0.454(3) 0.04512(6) Uiso d . 1.00 . . H
H11C 0.263(2) 1.069(2) 0.642(3) 0.04951(7) Uiso d . 1.00 . . H
H15 0.5658 1.0919 0.2271 0.0507 Uiso calc . 1.00 . . H
H16 0.8162 1.1333 0.3082 0.0503 Uiso calc . 1.00 . . H
H18 0.6755 1.4361 0.6318 0.0512 Uiso calc . 1.00 . . H
H19 0.4262 1.3922 0.5539 0.0535 Uiso calc . 1.00 . . H
H21A 0.2506 1.2730 0.3008 0.0613 Uiso calc . 1.00 . . H
H21B 0.3028 1.1463 0.2336 0.0613 Uiso calc . 1.00 . . H
H22A 0.2453 1.2495 0.6024 0.0525 Uiso calc . 1.00 . . H
H22B 0.1356 1.1738 0.4617 0.0525 Uiso calc . 1.00 . . H
H25 0.3753 0.5616 -0.1434 0.0467 Uiso calc . 1.00 . . H
H27 -0.0316 0.7191 -0.0052 0.0466 Uiso calc . 1.00 . . H

loop_
_atom_site_aniso_label
_atom_site_aniso_U_11
_atom_site_aniso_U_22
_atom_site_aniso_U_33
_atom_site_aniso_U_12
_atom_site_aniso_U_13
_atom_site_aniso_U_23
O1 0.0380(7) 0.0483(8) 0.0704(9) -0.0052(5) 0.0008(6) 0.0034(7)
O2 0.0396(6) 0.0350(6) 0.0417(6) -0.0063(4) 0.0030(4) -0.0037(5)
O3 0.0447(7) 0.0721(9) 0.0493(7) -0.0193(6) 0.0102(5) -0.0124(6)
O4 0.0477(8) 0.0597(9) 0.1100(10) 0.0138(7) 0.0133(8) 0.0156(9)
O5 0.0649(9) 0.0429(7) 0.0745(10) -0.0019(6) 0.0057(7) -0.0220(7)
O6 0.0534(8) 0.0525(8) 0.0719(10) -0.0179(6) 0.0052(7) -0.0105(7)
O7 0.036(3) 0.071(4) 0.116(6) -0.006(3) 0.042(4) -0.010(4)
O8 0.044(2) 0.0340(10) 0.132(3) -0.0010(10) 0.002(2) -0.015(2)
O9 0.044(3) 0.059(3) 0.076(3) 0.003(2) -0.008(2) -0.023(3)
O10 0.050(2) 0.062(2) 0.078(2) 0.0020(10) 0.001(2) -0.037(2)
N11 0.0354(7) 0.0309(7) 0.0425(7) -0.0012(5) 0.0061(6) -0.0013(6)
N12 0.0394(7) 0.0531(9) 0.0366(7) 0.0000(6) 0.0041(5) 0.0051(6)
N13 0.0507(9) 0.0353(7) 0.0492(8) -0.0074(6) 0.0013(6) -0.0029(6)
N14 0.0402(9) 0.0437(8) 0.0605(10) -0.0001(6) 0.0005(7) -0.0144(7)
C15 0.0501(9) 0.0327(8) 0.0428(9) -0.0073(7) -0.0002(7) 0.0065(6)
C16 0.0461(9) 0.0334(8) 0.0448(9) 0.0012(6) 0.0052(7) 0.0075(7)
C17 0.0386(8) 0.0361(8) 0.0442(9) -0.0037(6) 0.0007(6) 0.0099(7)
C18 0.0464(9) 0.0325(8) 0.0460(9) -0.0040(6) 0.0031(7) 0.0036(6)
C19 0.0429(9) 0.0389(9) 0.0504(9) 0.0019(7) 0.0073(7) 0.0085(7)
C20 0.0415(9) 0.0405(8) 0.0441(9) -0.0055(7) -0.0001(7) 0.0141(7)
C21 0.0436(9) 0.0550(10) 0.0570(10) -0.0097(8) -0.0076(8) 0.0193(9)
C22 0.0347(8) 0.0347(8) 0.0570(10) 0.0014(6) 0.0044(7) 0.0037(7)
C23 0.0395(8) 0.0318(7) 0.0317(7) -0.0049(6) 0.0037(6) 0.0037(6)
C24 0.0372(8) 0.0356(8) 0.0327(7) -0.0022(6) 0.0038(6) 0.0044(6)
C25 0.0442(9) 0.0327(8) 0.0359(8) 0.0005(6) 0.0051(6) 0.0013(6)
C26 0.0460(9) 0.0308(8) 0.0373(8) -0.0074(6) 0.0030(6) -0.0005(6)
C27 0.0386(8) 0.0378(8) 0.0379(8) -0.0072(6) 0.0047(6) 0.0023(6)
C28 0.0390(8) 0.0323(8) 0.0365(8) -0.0023(6) 0.0056(6) -0.0013(6)

loop_
_atom_type_symbol
_atom_type_description
_atom_type_scat_dispersion_real
_atom_type_scat_dispersion_imag
_atom_type_scat_source
C C 0.018 0.009
;International Tables for Crystallography
(1992, Vol. C)
;
H H 0.000 0.000
;International Tables for Crystallography
(1992, Vol. C)
;
N N 0.031 0.018
;International Tables for Crystallography
(1992, Vol. C)
;
O O 0.049 0.032
;International Tables for Crystallography
(1992, Vol. C)
;

loop_
_geom_angle_atom_site_label_1
_geom_angle_atom_site_label_2
_geom_angle_atom_site_label_3
_geom_angle_site_symmetry_2
_geom_angle_site_symmetry_3
_geom_angle
_geom_angle_publ_flag
C17 O1 H1 1_555 1_555 103(3) no
C22 N11 H11A 1_555 1_555 110(2) no
C22 N11 H11B 1_555 1_555 110.0(10) no
C22 N11 H11C 1_555 1_555 107.0(10) no
H11A N11 H11B 1_555 1_555 112(2) no
H11A N11 H11C 1_555 1_555 108(2) no
H11B N11 H11C 1_555 1_555 108(2) no
O3 N12 O4 1_555 1_555 122.8(2) no
O3 N12 C24 1_555 1_555 118.90(10) no
O4 N12 C24 1_555 1_555 118.20(10) no
O5 N13 O6 1_555 1_555 122.80(10) no
O5 N13 C26 1_555 1_555 118.6(2) no
O6 N13 C26 1_555 1_555 118.60(10) no
O7 N14 O8 1_555 1_555 121.1(6) no
O7 N14 C28 1_555 1_555 120.4(6) no
O8 N14 C28 1_555 1_555 115.1(2) no
O9 N14 O10 1_555 1_555 115.6(5) no
O9 N14 C28 1_555 1_555 121.0(5) no
O10 N14 C28 1_555 1_555 119.5(2) no
C16 C15 C20 1_555 1_555 121.20(10) no
C16 C15 H15 1_555 1_555 119.4 no
C20 C15 H15 1_555 1_555 119.4 no
C15 C16 C17 1_555 1_555 119.50(10) no
C15 C16 H16 1_555 1_555 120.2 no
C17 C16 H16 1_555 1_555 120.2 no
O1 C17 C16 1_555 1_555 117.30(10) no
O1 C17 C18 1_555 1_555 122.40(10) no
C16 C17 C18 1_555 1_555 120.3(2) no
C17 C18 C19 1_555 1_555 119.40(10) no
C17 C18 H18 1_555 1_555 120.3 no
C19 C18 H18 1_555 1_555 120.3 no
C18 C19 C20 1_555 1_555 121.30(10) no
C18 C19 H19 1_555 1_555 119.3 no
C20 C19 H19 1_555 1_555 119.3 no
C15 C20 C19 1_555 1_555 118.2(2) no
C15 C20 C21 1_555 1_555 121.70(10) no
C19 C20 C21 1_555 1_555 120.10(10) no
C20 C21 C22 1_555 1_555 113.3(2) no
C20 C21 H21A 1_555 1_555 108.5 no
C20 C21 H21B 1_555 1_555 108.5 no
C22 C21 H21A 1_555 1_555 108.5 no
C22 C21 H21B 1_555 1_555 108.5 no
H21A C21 H21B 1_555 1_555 109.5 no
N11 C22 C21 1_555 1_555 111.20(10) no
N11 C22 H22A 1_555 1_555 109.0 no
N11 C22 H22B 1_555 1_555 109.0 no
C21 C22 H22A 1_555 1_555 109.0 no
C21 C22 H22B 1_555 1_555 109.0 no
H22A C22 H22B 1_555 1_555 109.5 no
O2 C23 C24 1_555 1_555 124.00(10) no
O2 C23 C28 1_555 1_555 124.70(10) no
C24 C23 C28 1_555 1_555 111.30(10) no
N12 C24 C23 1_555 1_555 120.30(10) no
N12 C24 C25 1_555 1_555 115.30(10) no
C23 C24 C25 1_555 1_555 124.40(10) no
C24 C25 C26 1_555 1_555 119.40(10) no
C24 C25 H25 1_555 1_555 120.3 no
C26 C25 H25 1_555 1_555 120.3 no
N13 C26 C25 1_555 1_555 118.90(10) no
N13 C26 C27 1_555 1_555 119.60(10) no
C25 C26 C27 1_555 1_555 121.40(10) no
C26 C27 C28 1_555 1_555 119.00(10) no
C26 C27 H27 1_555 1_555 120.5 no
C28 C27 H27 1_555 1_555 120.5 no
N14 C28 C23 1_555 1_555 120.60(10) no
N14 C28 C27 1_555 1_555 114.90(10) no
C23 C28 C27 1_555 1_555 124.50(10) no

loop_
_geom_bond_atom_site_label_1
_geom_bond_atom_site_label_2
_geom_bond_site_symmetry_1
_geom_bond_site_symmetry_2
_geom_bond_distance
_geom_bond_publ_flag
O1 C17 . . 1.366(2) yes
O1 H1 . . 0.78(3) no
O2 C23 . . 1.256(2) yes
O3 N12 . . 1.226(2) no
O4 N12 . . 1.223(2) no
O5 N13 . . 1.227(2) no
O6 N13 . . 1.231(2) no
O7 N14 . . 1.131(8) no
O8 N14 . . 1.296(4) no
O9 N14 . . 1.259(9) no
O10 N14 . . 1.252(4) no
N11 C22 . . 1.495(2) no
N11 H11A . . 0.89(2) no
N11 H11B . . 0.90(2) no
N11 H11C . . 0.93(3) no
N12 C24 . . 1.458(2) no
N13 C26 . . 1.442(2) no
N14 C28 . . 1.445(2) no
C15 C16 . . 1.392(3) no
C15 C20 . . 1.388(2) no
C15 H15 . . 0.950 no
C16 C17 . . 1.386(2) no
C16 H16 . . 0.950 no
C17 C18 . . 1.386(2) no
C18 C19 . . 1.388(3) no
C18 H18 . . 0.950 no
C19 C20 . . 1.393(2) no
C19 H19 . . 0.950 no
C20 C21 . . 1.513(3) no
C21 C22 . . 1.514(3) no
C21 H21A . . 0.950 no
C21 H21B . . 0.950 no
C22 H22A . . 0.950 no
C22 H22B . . 0.950 no
C23 C24 . . 1.455(2) no
C23 C28 . . 1.456(2) no
C24 C25 . . 1.371(2) no
C25 C26 . . 1.386(2) no
C25 H25 . . 0.950 no
C26 C27 . . 1.378(2) no
C27 C28 . . 1.379(2) no
C27 H27 . . 0.950 no

loop_
_geom_hbond_atom_site_label_D
_geom_hbond_atom_site_label_H
_geom_hbond_atom_site_label_A
_geom_hbond_site_symmetry_A
_geom_hbond_distance_DH
_geom_hbond_distance_HA
_geom_hbond_distance_DA
_geom_hbond_angle_DHA
O1 H1 O5 1_666 0.78(3) 2.59(4) 3.022(2) 117(2)
O1 H1 O6 1_666 0.78(3) 2.22(3) 2.988(2) 168(3)
N11 H11B O2 . 0.90(2) 1.94(2) 2.829(2) 167(2)
N11 H11A O2 2_676 0.89(2) 2.08(2) 2.969(2) 170(2)
N11 H11A O3 2_676 0.89(2) 2.39(2) 2.791(2) 108(2)
N11 H11C O7 2_576 0.93(3) 2.09(2) 2.930(10) 151(2)
N11 H11B O8 . 0.90(2) 2.42(2) 2.961(4) 118(2)
N11 H11C O9 2_576 0.93(3) 2.16(3) 3.050(10) 158(2)
N11 H11B O10 . 0.90(2) 2.28(2) 2.748(4) 112(2)
